data_4329300
loop_
_publ_author_name
'Dmitrii S. Bolotin'
'Nadezhda A. Bokach'
'Matti Haukka'
'Vadim Yu. Kukushkin'

_publ_section_title
;
 Amidoximes Provide Facile Platinum(II)-Mediated Oxime-Nitrile Coupling
;
_journal_name_full 'Inorganic Chemistry'
_journal_page_first 5950
_journal_page_last 5964
_journal_paper_doi 10.1021/ic3006019
_journal_volume 51
_journal_year 2012
_chemical_formula_moiety '2(C20 H28 N8 O2 Pt), 7(C H3 N O2), H2 O, 4(Cl)'
_chemical_formula_sum 'C47 H79 Cl4 N23 O19 Pt2'
_chemical_formula_weight 1802.31
_chemical_name_systematic
; 
 ? 
;
_space_group_IT_number 14
_symmetry_cell_setting monoclinic
_symmetry_space_group_name_Hall '-P 2yn'
_symmetry_space_group_name_H-M 'P 1 21/n 1'
_atom_sites_solution_hydrogens geom
_atom_sites_solution_primary direct
_atom_sites_solution_secondary difmap
_audit_creation_method SHELXL-97
_cell_angle_alpha 90.00
_cell_angle_beta 100.910(3)
_cell_angle_gamma 90.00
_cell_formula_units_Z 4
_cell_length_a 14.0868(8)
_cell_length_b 29.1131(17)
_cell_length_c 17.3762(10)
_cell_measurement_reflns_used 5310
_cell_measurement_temperature 100(2)
_cell_measurement_theta_max 21.54
_cell_measurement_theta_min 2.49
_cell_volume 6997.4(7)
_computing_cell_refinement 'SAINT (Bruker AXS, 2009)'
_computing_data_collection 'APEX2 (Bruker AXS, 2009)'
_computing_data_reduction 'SAINT (Bruker AXS, 2009)'
_computing_molecular_graphics 'Diamond v.3.2c (Brandenburg, 2009)'
_computing_publication_material 'SHELXL-97 (Sheldrick, 2008)'
_computing_structure_refinement 'SHELXL-97 (Sheldrick, 2008)'
_computing_structure_solution 'SIR97 (Altomare et al., 1997)'
_diffrn_ambient_temperature 100(2)
_diffrn_detector_area_resol_mean 16
_diffrn_measured_fraction_theta_full 1.000
_diffrn_measured_fraction_theta_max 1.000
_diffrn_measurement_device '62mm x 62mm CCD camera on three-circle goniostat'
_diffrn_measurement_device_type 'Bruker SMART APEX II CCD'
_diffrn_measurement_method '\f scans and \w scans'
_diffrn_radiation_monochromator 'flat graphite crystal'
_diffrn_radiation_source 'fine-focus sealed tube'
_diffrn_radiation_type MoK\a
_diffrn_radiation_wavelength 0.71073
_diffrn_reflns_av_R_equivalents 0.1023
_diffrn_reflns_av_sigmaI/netI 0.1065
_diffrn_reflns_limit_h_max 18
_diffrn_reflns_limit_h_min -18
_diffrn_reflns_limit_k_max 37
_diffrn_reflns_limit_k_min -37
_diffrn_reflns_limit_l_max 22
_diffrn_reflns_limit_l_min -22
_diffrn_reflns_number 66760
_diffrn_reflns_theta_full 27.48
_diffrn_reflns_theta_max 27.48
_diffrn_reflns_theta_min 1.38
_exptl_absorpt_coefficient_mu 4.228
_exptl_absorpt_correction_T_max 0.8491
_exptl_absorpt_correction_T_min 0.6771
_exptl_absorpt_correction_type multi-scan
_exptl_absorpt_process_details 'SADABS (Sheldrick, 2008)'
_exptl_crystal_colour colourless
_exptl_crystal_density_diffrn 1.711
_exptl_crystal_description plate
_exptl_crystal_F_000 3592
_exptl_crystal_size_max 0.10
_exptl_crystal_size_mid 0.08
_exptl_crystal_size_min 0.04
_platon_squeeze_details
;
The contribution of the disordered solvent to the calculated structure factors
was taken into account with the BYPASS algorithm (van der Sluis & Spek, 1990),
implemented as the SQUEEZE option in PLATON (Spek, 2003).
;
_refine_diff_density_max 2.716
_refine_diff_density_min -1.700
_refine_diff_density_rms 0.190
_refine_ls_extinction_method none
_refine_ls_goodness_of_fit_ref 0.990
_refine_ls_hydrogen_treatment constr
_refine_ls_matrix_type full
_refine_ls_number_parameters 797
_refine_ls_number_reflns 16048
_refine_ls_number_restraints 136
_refine_ls_restrained_S_all 0.996
_refine_ls_R_factor_all 0.1016
_refine_ls_R_factor_gt 0.0588
_refine_ls_shift/su_max 0.009
_refine_ls_shift/su_mean 0.000
_refine_ls_structure_factor_coef Fsqd
_refine_ls_weighting_details 'calc w=1/[\s^2^(Fo^2^)+(0.0681P)^2^+0.0000P] where P=(Fo^2^+2Fc^2^)/3'
_refine_ls_weighting_scheme calc
_refine_ls_wR_factor_gt 0.1310
_refine_ls_wR_factor_ref 0.1445
_reflns_number_gt 10237
_reflns_number_total 16048
_reflns_threshold_expression >2sigma(I)
_cod_data_source_file ic3006019_si_002_07.cif
_cod_data_source_block 8b
_cod_original_sg_symbol_H-M 'P 21/n'
_cod_database_code 4329300

loop_
_symmetry_equiv_pos_as_xyz
'x, y, z'
'-x+1/2, y+1/2, -z+1/2'
'-x, -y, -z'
'x-1/2, -y-1/2, z-1/2'

loop_
_atom_site_label
_atom_site_type_symbol
_atom_site_fract_x
_atom_site_fract_y
_atom_site_fract_z
_atom_site_U_iso_or_equiv
_atom_site_adp_type
_atom_site_occupancy
_atom_site_symmetry_multiplicity
_atom_site_calc_flag
_atom_site_refinement_flags
Pt1 Pt 0.80311(2) 0.173169(11) 0.64788(2) 0.02405(9) Uani 1 1 d .
Cl1 Cl 0.6485(3) -0.06460(11) 0.65384(19) 0.0734(10) Uani 1 1 d .
Cl2 Cl 0.56117(15) 0.25594(7) 0.57201(15) 0.0350(5) Uani 1 1 d .
Cl3 Cl 0.31269(15) 0.17000(7) 0.65842(14) 0.0319(5) Uani 1 1 d .
Cl4 Cl 0.7488(2) -0.01367(9) 0.9515(2) 0.0664(10) Uani 1 1 d .
O1 O 0.7141(4) 0.08495(19) 0.6160(4) 0.0320(14) Uani 1 1 d .
O2 O 0.9503(4) 0.24283(18) 0.6914(3) 0.0266(13) Uani 1 1 d .
N1 N 0.6655(5) 0.1591(2) 0.6085(5) 0.0313(18) Uani 1 1 d .
H1 H 0.6209 0.1806 0.6025 0.038 Uiso 1 1 calc R
N2 N 0.5624(5) 0.1002(2) 0.5511(5) 0.0370(19) Uani 1 1 d .
N3 N 0.7966(5) 0.1051(2) 0.6688(4) 0.0274(16) Uani 1 1 d .
N4 N 0.8026(6) 0.0299(3) 0.7110(5) 0.045(2) Uani 1 1 d .
H4A H 0.7537 0.0226 0.6734 0.054 Uiso 1 1 calc R
H4B H 0.8296 0.0087 0.7442 0.054 Uiso 1 1 calc R
N5 N 0.7925(5) 0.2401(2) 0.6299(4) 0.0253(16) Uani 1 1 d .
H5 H 0.7400 0.2525 0.6022 0.030 Uiso 1 1 calc R
N6 N 0.8733(5) 0.3107(2) 0.6678(5) 0.0337(18) Uani 1 1 d .
N7 N 0.9418(5) 0.1933(2) 0.6746(4) 0.0290(17) Uani 1 1 d .
N8 N 1.1078(5) 0.2030(2) 0.6864(4) 0.0335(18) Uani 1 1 d .
H8A H 1.1048 0.2319 0.7001 0.040 Uiso 1 1 calc R
H8B H 1.1639 0.1906 0.6829 0.040 Uiso 1 1 calc R
C1 C 0.6442(6) 0.1158(3) 0.5917(5) 0.0269(19) Uani 1 1 d .
C2 C 0.4854(6) 0.1312(3) 0.5183(7) 0.046(3) Uani 1 1 d .
H2A H 0.4469 0.1386 0.5581 0.069 Uiso 1 1 calc R
H2B H 0.4439 0.1166 0.4733 0.069 Uiso 1 1 calc R
H2C H 0.5129 0.1595 0.5012 0.069 Uiso 1 1 calc R
C3 C 0.5443(8) 0.0489(3) 0.5418(8) 0.058(3) Uani 1 1 d .
H3A H 0.6042 0.0334 0.5358 0.087 Uiso 1 1 calc R
H3B H 0.4943 0.0432 0.4953 0.087 Uiso 1 1 calc R
H3C H 0.5227 0.0370 0.5883 0.087 Uiso 1 1 calc R
C4 C 0.8354(6) 0.0725(3) 0.7175(5) 0.0269(19) Uani 1 1 d .
C5 C 0.9175(6) 0.0848(3) 0.7813(5) 0.033(2) Uani 1 1 d .
C6 C 0.9225(7) 0.1282(3) 0.8191(6) 0.036(2) Uani 1 1 d .
H6 H 0.8728 0.1502 0.8034 0.043 Uiso 1 1 calc R
C7 C 0.9976(8) 0.1383(3) 0.8772(6) 0.042(2) Uani 1 1 d .
H7 H 1.0017 0.1681 0.8999 0.051 Uiso 1 1 calc R
C8 C 1.0685(8) 0.1066(4) 0.9046(6) 0.048(3) Uani 1 1 d .
H8 H 1.1193 0.1138 0.9472 0.058 Uiso 1 1 calc R
C9 C 1.0639(7) 0.0634(4) 0.8680(6) 0.047(3) Uani 1 1 d .
H9 H 1.1132 0.0415 0.8852 0.057 Uiso 1 1 calc R
C10 C 0.9895(7) 0.0525(3) 0.8081(6) 0.040(2) Uani 1 1 d .
H10 H 0.9867 0.0230 0.7848 0.049 Uiso 1 1 calc R
C11 C 0.8664(6) 0.2650(3) 0.6607(5) 0.0260(19) Uani 1 1 d .
C12 C 0.7889(6) 0.3389(3) 0.6379(7) 0.042(3) Uani 1 1 d .
H12A H 0.7301 0.3217 0.6414 0.063 Uiso 1 1 calc R
H12B H 0.7885 0.3469 0.5831 0.063 Uiso 1 1 calc R
H12C H 0.7912 0.3670 0.6692 0.063 Uiso 1 1 calc R
C13 C 0.9623(7) 0.3330(3) 0.7021(6) 0.043(3) Uani 1 1 d .
H13A H 1.0000 0.3128 0.7415 0.064 Uiso 1 1 calc R
H13B H 0.9481 0.3618 0.7269 0.064 Uiso 1 1 calc R
H13C H 0.9996 0.3397 0.6611 0.064 Uiso 1 1 calc R
C14 C 1.0290(6) 0.1782(3) 0.6711(5) 0.028(2) Uani 1 1 d .
C15 C 1.0385(6) 0.1291(3) 0.6488(6) 0.034(2) Uani 1 1 d .
C16 C 1.1140(7) 0.1035(3) 0.6886(6) 0.041(2) Uani 1 1 d .
H16 H 1.1578 0.1168 0.7310 0.049 Uiso 1 1 calc R
C17 C 1.1269(9) 0.0582(3) 0.6671(8) 0.059(4) Uani 1 1 d .
H17 H 1.1799 0.0404 0.6932 0.070 Uiso 1 1 calc R
C18 C 1.0570(11) 0.0392(4) 0.6040(9) 0.072(4) Uani 1 1 d .
H18 H 1.0614 0.0078 0.5904 0.086 Uiso 1 1 calc R
C19 C 0.9849(8) 0.0654(4) 0.5636(7) 0.056(3) Uani 1 1 d .
H19 H 0.9417 0.0529 0.5200 0.067 Uiso 1 1 calc R
C20 C 0.9743(7) 0.1105(3) 0.5861(6) 0.040(3) Uani 1 1 d .
H20 H 0.9230 0.1288 0.5586 0.048 Uiso 1 1 calc R
Pt1B Pt 0.70658(2) 0.127964(11) 0.916804(19) 0.02286(9) Uani 1 1 d .
O1B O 0.5335(4) 0.12730(18) 0.7976(3) 0.0295(14) Uani 1 1 d .
O2B O 0.8731(4) 0.16072(19) 1.0237(4) 0.0290(14) Uani 1 1 d .
N1B N 0.6461(5) 0.0751(2) 0.8537(4) 0.0294(17) Uani 1 1 d .
H1B H 0.6734 0.0479 0.8564 0.035 Uiso 1 1 calc R
N2B N 0.5054(5) 0.0519(2) 0.7706(4) 0.0327(18) Uani 1 1 d .
N3B N 0.6075(5) 0.1597(2) 0.8335(4) 0.0236(16) Uani 1 1 d .
N4B N 0.5273(5) 0.2045(2) 0.7306(4) 0.0321(18) Uani 1 1 d .
H4B1 H 0.4822 0.1835 0.7180 0.038 Uiso 1 1 calc R
H4B2 H 0.5244 0.2302 0.7035 0.038 Uiso 1 1 calc R
N5B N 0.8070(5) 0.0912(2) 0.9848(4) 0.0275(17) Uani 1 1 d .
H5B H 0.8026 0.0612 0.9894 0.033 Uiso 1 1 calc R
N6B N 0.9624(5) 0.0981(2) 1.0613(4) 0.0325(18) Uani 1 1 d .
N7B N 0.7734(5) 0.1749(2) 0.9925(4) 0.0261(16) Uani 1 1 d .
N9B N 0.8287(5) 0.2411(2) 1.0601(4) 0.0289(17) Uani 1 1 d .
H9B1 H 0.8883 0.2305 1.0684 0.035 Uiso 1 1 calc R
H9B2 H 0.8165 0.2683 1.0781 0.035 Uiso 1 1 calc R
C1B C 0.5651(6) 0.0832(3) 0.8090(5) 0.0247(18) Uani 1 1 d .
C2B C 0.5323(7) 0.0041(3) 0.7817(6) 0.039(2) Uani 1 1 d .
H2B1 H 0.5882 -0.0022 0.7573 0.059 Uiso 1 1 calc R
H2B2 H 0.4779 -0.0153 0.7573 0.059 Uiso 1 1 calc R
H2B3 H 0.5489 -0.0027 0.8378 0.059 Uiso 1 1 calc R
C3B C 0.4166(8) 0.0636(4) 0.7173(6) 0.054(3) Uani 1 1 d .
H3B1 H 0.3937 0.0936 0.7315 0.082 Uiso 1 1 calc R
H3B2 H 0.3674 0.0403 0.7208 0.082 Uiso 1 1 calc R
H3B3 H 0.4285 0.0647 0.6636 0.082 Uiso 1 1 calc R
C4B C 0.5995(6) 0.1976(3) 0.7907(5) 0.0224(18) Uani 1 1 d .
C5B C 0.6717(6) 0.2354(3) 0.8096(5) 0.0230(18) Uani 1 1 d .
C6B C 0.6398(6) 0.2806(3) 0.7964(5) 0.0267(19) Uani 1 1 d .
H6B H 0.5736 0.2871 0.7766 0.032 Uiso 1 1 calc R
C7B C 0.7065(8) 0.3159(3) 0.8128(6) 0.039(2) Uani 1 1 d .
H7B H 0.6841 0.3466 0.8043 0.047 Uiso 1 1 calc R
C8B C 0.8021(7) 0.3089(3) 0.8405(6) 0.037(2) Uani 1 1 d .
H8B1 H 0.8460 0.3339 0.8508 0.045 Uiso 1 1 calc R
C9B C 0.8337(7) 0.2633(3) 0.8533(6) 0.039(2) Uani 1 1 d .
H9B H 0.8999 0.2572 0.8736 0.046 Uiso 1 1 calc R
C10B C 0.7680(6) 0.2267(3) 0.8362(5) 0.028(2) Uani 1 1 d .
H10B H 0.7904 0.1959 0.8430 0.034 Uiso 1 1 calc R
C11B C 0.8793(6) 0.1144(3) 1.0219(5) 0.0270(19) Uani 1 1 d .
C12B C 0.9821(7) 0.0498(3) 1.0587(6) 0.043(3) Uani 1 1 d .
H12D H 0.9611 0.0385 1.0051 0.065 Uiso 1 1 calc R
H12E H 0.9470 0.0334 1.0939 0.065 Uiso 1 1 calc R
H12F H 1.0517 0.0445 1.0754 0.065 Uiso 1 1 calc R
C13B C 1.0326(8) 0.1281(3) 1.1083(7) 0.056(3) Uani 1 1 d .
H13D H 1.0532 0.1517 1.0746 0.084 Uiso 1 1 calc R
H13E H 1.0888 0.1101 1.1332 0.084 Uiso 1 1 calc R
H13F H 1.0032 0.1429 1.1487 0.084 Uiso 1 1 calc R
C14B C 0.7562(6) 0.2157(3) 1.0198(5) 0.0235(18) Uani 1 1 d .
C15B C 0.6586(6) 0.2331(3) 1.0052(5) 0.0264(19) Uani 1 1 d .
C16B C 0.6395(6) 0.2793(3) 0.9891(5) 0.034(2) Uani 1 1 d .
H16B H 0.6916 0.2995 0.9859 0.041 Uiso 1 1 calc R
C17B C 0.5464(7) 0.2964(3) 0.9775(5) 0.038(2) Uani 1 1 d .
H17B H 0.5346 0.3280 0.9655 0.045 Uiso 1 1 calc R
C18B C 0.4709(7) 0.2675(4) 0.9836(6) 0.042(3) Uani 1 1 d .
H18B H 0.4068 0.2792 0.9759 0.050 Uiso 1 1 calc R
C19B C 0.4883(7) 0.2210(4) 1.0013(6) 0.044(3) Uani 1 1 d .
H19B H 0.4365 0.2012 1.0068 0.053 Uiso 1 1 calc R
C20B C 0.5823(6) 0.2041(3) 1.0106(5) 0.031(2) Uani 1 1 d .
H20B H 0.5942 0.1724 1.0209 0.037 Uiso 1 1 calc R
O3 O 0.8106(5) -0.0505(3) 0.7999(5) 0.075(3) Uani 1 1 d .
H3O H 0.7713 -0.0709 0.7782 0.112 Uiso 1 1 d R
H3P H 0.7952 -0.0437 0.8435 0.112 Uiso 1 1 d R
O4 O 0.8250(6) -0.0177(3) 0.5427(5) 0.070(3) Uani 1 1 d .
O5 O 0.6941(6) -0.0306(3) 0.4573(5) 0.063(2) Uani 1 1 d .
N9 N 0.7669(7) -0.0435(3) 0.5025(5) 0.048(2) Uani 1 1 d .
C21 C 0.7840(8) -0.0940(3) 0.5093(7) 0.050(3) Uani 1 1 d .
H21A H 0.7554 -0.1062 0.5522 0.075 Uiso 1 1 calc R
H21B H 0.8537 -0.1000 0.5200 0.075 Uiso 1 1 calc R
H21C H 0.7543 -0.1089 0.4601 0.075 Uiso 1 1 calc R
O6 O 0.8194(9) 0.0454(5) 1.1616(7) 0.124(4) Uani 1 1 d DU
O7 O 0.7131(13) 0.0162(6) 1.2141(11) 0.199(7) Uani 1 1 d DU
N10 N 0.7374(10) 0.0392(5) 1.1662(9) 0.111(5) Uani 1 1 d DU
C22 C 0.6623(10) 0.0679(5) 1.1197(9) 0.098(5) Uani 1 1 d DU
H22A H 0.5985 0.0563 1.1246 0.147 Uiso 1 1 calc R
H22B H 0.6688 0.0671 1.0645 0.147 Uiso 1 1 calc R
H22C H 0.6695 0.0996 1.1388 0.147 Uiso 1 1 calc R
O8 O 0.5434(8) -0.1042(4) 0.9716(7) 0.102(4) Uani 1 1 d DU
O9 O 0.6593(11) -0.1038(6) 1.0718(10) 0.203(8) Uani 1 1 d DU
N11 N 0.5847(12) -0.0872(6) 1.0311(10) 0.144(7) Uani 1 1 d DU
C23 C 0.5366(12) -0.0482(5) 1.0425(10) 0.125(7) Uani 1 1 d DU
H23A H 0.4883 -0.0415 0.9954 0.187 Uiso 1 1 calc R
H23B H 0.5825 -0.0227 1.0530 0.187 Uiso 1 1 calc R
H23C H 0.5043 -0.0524 1.0872 0.187 Uiso 1 1 calc R
O10 O 0.8023(13) 0.1518(6) 0.1899(10) 0.179(6) Uani 1 1 d U
O11 O 0.6935(8) 0.1992(4) 0.1991(7) 0.105(4) Uani 1 1 d U
N12 N 0.7702(10) 0.1889(4) 0.2197(8) 0.081(3) Uani 1 1 d U
C24 C 0.8484(9) 0.2146(5) 0.2630(8) 0.086(5) Uani 1 1 d .
H24A H 0.8875 0.2273 0.2270 0.128 Uiso 1 1 calc R
H24B H 0.8887 0.1945 0.3010 0.128 Uiso 1 1 calc R
H24C H 0.8230 0.2397 0.2907 0.128 Uiso 1 1 calc R
O12 O 0.8982(19) 0.0860(8) 0.3704(14) 0.274(11) Uani 1 1 d U
O13 O 0.9998(10) 0.1326(5) 0.3219(9) 0.139(5) Uani 1 1 d U
N13 N 0.9730(13) 0.0949(5) 0.3341(10) 0.119(5) Uani 1 1 d U
C25 C 1.0183(14) 0.0609(5) 0.2992(11) 0.122(7) Uani 1 1 d .
H25A H 1.0187 0.0693 0.2447 0.183 Uiso 1 1 calc R
H25B H 0.9833 0.0319 0.3005 0.183 Uiso 1 1 calc R
H25C H 1.0849 0.0573 0.3276 0.183 Uiso 1 1 calc R

loop_
_atom_site_aniso_label
_atom_site_aniso_U_11
_atom_site_aniso_U_22
_atom_site_aniso_U_33
_atom_site_aniso_U_23
_atom_site_aniso_U_13
_atom_site_aniso_U_12
Pt1 0.01994(18) 0.02365(17) 0.02921(19) 0.00316(14) 0.00636(13) 0.00186(13)
Cl1 0.095(3) 0.068(2) 0.058(2) -0.0215(17) 0.0155(18) 0.0141(18)
Cl2 0.0232(12) 0.0268(11) 0.0529(15) 0.0030(10) 0.0017(10) 0.0040(9)
Cl3 0.0198(11) 0.0287(11) 0.0455(14) 0.0052(10) 0.0022(9) 0.0000(9)
Cl4 0.0617(19) 0.0298(13) 0.088(2) 0.0075(14) -0.0363(17) -0.0033(12)
O1 0.026(3) 0.025(3) 0.044(4) -0.006(3) 0.005(3) 0.003(3)
O2 0.017(3) 0.025(3) 0.037(4) 0.004(3) 0.002(3) 0.006(2)
N1 0.023(4) 0.019(4) 0.051(5) 0.006(3) 0.006(4) 0.001(3)
N2 0.021(4) 0.028(4) 0.060(5) -0.002(4) 0.004(4) -0.001(3)
N3 0.024(4) 0.020(4) 0.041(4) -0.005(3) 0.012(3) 0.005(3)
N4 0.039(5) 0.039(5) 0.055(6) 0.010(4) 0.002(4) 0.004(4)
N5 0.014(4) 0.029(4) 0.033(4) 0.010(3) 0.003(3) 0.006(3)
N6 0.029(4) 0.020(4) 0.051(5) 0.004(4) 0.006(4) 0.009(3)
N7 0.025(4) 0.027(4) 0.036(4) -0.003(3) 0.009(3) 0.004(3)
N8 0.020(4) 0.032(4) 0.045(5) -0.007(4) -0.004(3) 0.003(3)
C1 0.024(5) 0.020(4) 0.036(5) -0.001(4) 0.003(4) 0.001(3)
C2 0.017(5) 0.034(5) 0.079(8) -0.005(5) -0.011(5) -0.001(4)
C3 0.044(7) 0.033(6) 0.097(10) -0.011(6) 0.014(6) -0.015(5)
C4 0.030(5) 0.018(4) 0.037(5) 0.003(4) 0.017(4) 0.005(4)
C5 0.029(5) 0.033(5) 0.036(5) 0.012(4) 0.007(4) 0.006(4)
C6 0.044(6) 0.031(5) 0.037(5) 0.009(4) 0.016(5) 0.009(4)
C7 0.049(7) 0.037(6) 0.038(6) 0.005(5) 0.005(5) -0.003(5)
C8 0.050(7) 0.051(7) 0.041(6) 0.006(5) 0.002(5) -0.013(5)
C9 0.032(6) 0.050(6) 0.054(7) 0.038(6) -0.004(5) 0.005(5)
C10 0.035(6) 0.031(5) 0.054(7) 0.005(5) 0.006(5) 0.001(4)
C11 0.031(5) 0.027(5) 0.020(4) 0.002(4) 0.005(4) -0.001(4)
C12 0.017(5) 0.030(5) 0.077(8) 0.017(5) 0.004(5) 0.005(4)
C13 0.027(5) 0.031(5) 0.067(7) 0.011(5) 0.002(5) -0.003(4)
C14 0.029(5) 0.032(5) 0.025(5) 0.003(4) 0.006(4) 0.009(4)
C15 0.022(5) 0.036(5) 0.043(6) 0.007(5) 0.008(4) 0.001(4)
C16 0.037(6) 0.032(5) 0.057(7) 0.005(5) 0.019(5) 0.006(4)
C17 0.058(8) 0.025(5) 0.108(11) 0.017(6) 0.054(7) 0.017(5)
C18 0.091(11) 0.018(5) 0.119(12) -0.004(7) 0.055(10) -0.011(6)
C19 0.053(8) 0.060(8) 0.065(8) -0.027(7) 0.035(6) -0.026(6)
C20 0.042(6) 0.040(6) 0.047(6) -0.007(5) 0.033(5) -0.019(5)
Pt1B 0.01838(17) 0.02230(16) 0.02592(18) -0.00139(14) -0.00083(12) 0.00022(13)
O1B 0.029(3) 0.018(3) 0.034(3) -0.001(3) -0.014(3) -0.005(2)
O2B 0.015(3) 0.027(3) 0.041(4) -0.001(3) -0.005(3) 0.005(2)
N1B 0.021(4) 0.034(4) 0.033(4) -0.002(3) 0.006(3) 0.011(3)
N2B 0.032(4) 0.027(4) 0.033(4) -0.003(3) -0.007(3) -0.005(3)
N3B 0.020(4) 0.025(4) 0.022(4) -0.007(3) -0.007(3) -0.005(3)
N4B 0.027(4) 0.027(4) 0.038(5) 0.004(3) -0.005(3) -0.002(3)
N5B 0.028(4) 0.018(3) 0.031(4) 0.000(3) -0.009(3) 0.002(3)
N6B 0.022(4) 0.022(4) 0.048(5) 0.006(3) -0.010(3) 0.002(3)
N7B 0.020(4) 0.028(4) 0.028(4) -0.001(3) -0.002(3) 0.006(3)
N9B 0.021(4) 0.024(4) 0.039(4) -0.007(3) -0.002(3) 0.006(3)
C1B 0.013(4) 0.032(5) 0.029(5) 0.000(4) 0.003(3) -0.002(3)
C2B 0.046(6) 0.027(5) 0.039(6) -0.010(4) -0.010(5) -0.005(4)
C3B 0.059(8) 0.039(6) 0.052(7) 0.005(5) -0.024(6) -0.003(5)
C4B 0.016(4) 0.028(4) 0.023(4) -0.011(4) 0.002(3) 0.003(3)
C5B 0.027(5) 0.022(4) 0.022(4) -0.004(3) 0.008(4) -0.006(3)
C6B 0.018(4) 0.025(4) 0.035(5) 0.000(4) 0.001(4) 0.000(3)
C7B 0.056(7) 0.023(5) 0.039(6) -0.007(4) 0.013(5) -0.001(4)
C8B 0.035(6) 0.037(5) 0.043(6) -0.008(5) 0.013(5) -0.016(4)
C9B 0.022(5) 0.054(6) 0.039(6) -0.003(5) 0.004(4) -0.010(4)
C10B 0.018(5) 0.033(5) 0.035(5) -0.002(4) 0.006(4) -0.005(4)
C11B 0.023(5) 0.023(4) 0.034(5) 0.006(4) 0.004(4) 0.000(3)
C12B 0.042(6) 0.032(5) 0.051(7) 0.004(5) -0.005(5) 0.001(4)
C13B 0.056(7) 0.020(5) 0.074(8) 0.012(5) -0.032(6) -0.005(5)
C14B 0.023(5) 0.020(4) 0.026(4) -0.001(4) 0.000(3) 0.002(3)
C15B 0.023(5) 0.032(5) 0.022(4) -0.006(4) 0.001(4) 0.000(4)
C16B 0.024(5) 0.053(6) 0.024(5) -0.006(4) 0.002(4) 0.003(4)
C17B 0.039(6) 0.045(6) 0.026(5) -0.003(4) -0.004(4) 0.015(5)
C18B 0.029(6) 0.058(7) 0.041(6) -0.019(5) 0.009(4) 0.006(5)
C19B 0.021(5) 0.063(7) 0.048(6) -0.021(6) 0.003(4) -0.005(5)
C20B 0.025(5) 0.033(5) 0.037(5) -0.001(4) 0.010(4) 0.003(4)
O3 0.053(5) 0.058(5) 0.103(7) 0.038(5) -0.012(5) 0.003(4)
O4 0.070(6) 0.071(6) 0.072(6) -0.036(5) 0.023(5) -0.045(5)
O5 0.054(5) 0.078(6) 0.049(5) -0.013(4) -0.005(4) 0.007(4)
N9 0.047(6) 0.047(5) 0.052(6) -0.017(5) 0.015(5) -0.007(4)
C21 0.040(6) 0.051(7) 0.065(7) -0.003(6) 0.027(5) -0.001(5)
O6 0.110(6) 0.149(7) 0.115(7) 0.016(5) 0.028(5) -0.001(6)
O7 0.194(9) 0.200(9) 0.204(9) 0.041(7) 0.037(7) -0.006(6)
N10 0.107(7) 0.120(7) 0.105(7) 0.010(6) 0.021(6) 0.002(6)
C22 0.083(8) 0.112(9) 0.101(9) 0.023(7) 0.021(7) 0.015(7)
O8 0.087(6) 0.110(7) 0.107(7) -0.006(6) 0.011(6) -0.014(5)
O9 0.173(10) 0.237(11) 0.193(10) 0.047(9) 0.018(8) -0.024(8)
N11 0.146(10) 0.156(10) 0.137(10) 0.014(8) 0.043(8) -0.028(8)
C23 0.143(10) 0.121(10) 0.120(10) 0.008(8) 0.048(8) -0.023(8)
O10 0.201(10) 0.181(10) 0.163(9) -0.003(8) 0.053(8) 0.002(8)
O11 0.064(6) 0.092(6) 0.147(8) 0.045(6) -0.012(6) -0.003(5)
N12 0.075(7) 0.069(6) 0.098(7) 0.016(6) 0.015(6) -0.001(6)
C24 0.066(9) 0.077(9) 0.091(11) 0.026(8) -0.042(8) -0.020(7)
O12 0.287(14) 0.276(14) 0.270(14) 0.010(9) 0.078(10) 0.009(9)
O13 0.134(8) 0.117(8) 0.159(9) 0.001(7) 0.006(7) 0.000(7)
N13 0.125(9) 0.083(8) 0.143(9) -0.002(7) 0.009(7) -0.015(7)
C25 0.19(2) 0.052(9) 0.134(16) -0.041(10) 0.057(14) -0.007(11)

loop_
_atom_type_symbol
_atom_type_description
_atom_type_scat_dispersion_real
_atom_type_scat_dispersion_imag
_atom_type_scat_source
C C 0.0033 0.0016 'International Tables Vol C Tables 4.2.6.8 and 6.1.1.4'
H H 0.0000 0.0000 'International Tables Vol C Tables 4.2.6.8 and 6.1.1.4'
N N 0.0061 0.0033 'International Tables Vol C Tables 4.2.6.8 and 6.1.1.4'
O O 0.0106 0.0060 'International Tables Vol C Tables 4.2.6.8 and 6.1.1.4'
Cl Cl 0.1484 0.1585 'International Tables Vol C Tables 4.2.6.8 and 6.1.1.4'
Pt Pt -1.7033 8.3905 'International Tables Vol C Tables 4.2.6.8 and 6.1.1.4'

loop_
_geom_angle_atom_site_label_1
_geom_angle_atom_site_label_2
_geom_angle_atom_site_label_3
_geom_angle
_geom_angle_publ_flag
N1 Pt1 N5 96.3(3) ?
N1 Pt1 N7 171.9(3) ?
N5 Pt1 N7 77.9(3) yes
N1 Pt1 N3 77.5(3) yes
N5 Pt1 N3 172.7(3) ?
N7 Pt1 N3 108.7(3) ?
C1 O1 N3 112.2(6) ?
C11 O2 N7 110.8(6) ?
C1 N1 Pt1 116.3(6) ?
C1 N1 H1 121.8 ?
Pt1 N1 H1 121.8 ?
C1 N2 C2 120.8(7) ?
C1 N2 C3 120.7(8) ?
C2 N2 C3 118.3(8) ?
C4 N3 O1 107.3(6) ?
C4 N3 Pt1 142.5(6) ?
O1 N3 Pt1 109.8(5) ?
C4 N4 H4A 120.0 ?
C4 N4 H4B 120.0 ?
H4A N4 H4B 120.0 ?
C11 N5 Pt1 117.0(6) ?
C11 N5 H5 121.5 ?
Pt1 N5 H5 121.5 ?
C11 N6 C13 122.0(7) ?
C11 N6 C12 119.1(8) ?
C13 N6 C12 118.9(7) ?
C14 N7 O2 107.1(7) ?
C14 N7 Pt1 140.2(6) ?
O2 N7 Pt1 111.7(4) ?
C14 N8 H8A 120.0 ?
C14 N8 H8B 120.0 ?
H8A N8 H8B 120.0 ?
N2 C1 N1 126.3(8) ?
N2 C1 O1 117.0(7) ?
N1 C1 O1 116.7(7) ?
N2 C2 H2A 109.5 ?
N2 C2 H2B 109.5 ?
H2A C2 H2B 109.5 ?
N2 C2 H2C 109.5 ?
H2A C2 H2C 109.5 ?
H2B C2 H2C 109.5 ?
N2 C3 H3A 109.5 ?
N2 C3 H3B 109.5 ?
H3A C3 H3B 109.5 ?
N2 C3 H3C 109.5 ?
H3A C3 H3C 109.5 ?
H3B C3 H3C 109.5 ?
N4 C4 N3 121.7(8) ?
N4 C4 C5 120.1(8) ?
N3 C4 C5 118.3(7) ?
C10 C5 C6 118.4(9) ?
C10 C5 C4 120.0(8) ?
C6 C5 C4 121.5(8) ?
C7 C6 C5 120.2(9) ?
C7 C6 H6 119.9 ?
C5 C6 H6 119.9 ?
C6 C7 C8 121.8(10) ?
C6 C7 H7 119.1 ?
C8 C7 H7 119.1 ?
C7 C8 C9 118.4(10) ?
C7 C8 H8 120.8 ?
C9 C8 H8 120.8 ?
C10 C9 C8 121.0(9) ?
C10 C9 H9 119.5 ?
C8 C9 H9 119.5 ?
C9 C10 C5 120.1(10) ?
C9 C10 H10 119.9 ?
C5 C10 H10 119.9 ?
N5 C11 N6 129.1(8) ?
N5 C11 O2 117.7(7) ?
N6 C11 O2 113.1(7) ?
N6 C12 H12A 109.5 ?
N6 C12 H12B 109.5 ?
H12A C12 H12B 109.5 ?
N6 C12 H12C 109.5 ?
H12A C12 H12C 109.5 ?
H12B C12 H12C 109.5 ?
N6 C13 H13A 109.5 ?
N6 C13 H13B 109.5 ?
H13A C13 H13B 109.5 ?
N6 C13 H13C 109.5 ?
H13A C13 H13C 109.5 ?
H13B C13 H13C 109.5 ?
N8 C14 N7 124.9(8) ?
N8 C14 C15 117.7(8) ?
N7 C14 C15 117.4(8) ?
C16 C15 C20 120.8(10) ?
C16 C15 C14 119.2(9) ?
C20 C15 C14 120.0(8) ?
C15 C16 C17 120.5(11) ?
C15 C16 H16 119.8 ?
C17 C16 H16 119.8 ?
C16 C17 C18 117.6(11) ?
C16 C17 H17 121.2 ?
C18 C17 H17 121.2 ?
C19 C18 C17 121.0(10) ?
C19 C18 H18 119.5 ?
C17 C18 H18 119.5 ?
C18 C19 C20 119.9(11) ?
C18 C19 H19 120.1 ?
C20 C19 H19 120.1 ?
C19 C20 C15 120.1(11) ?
C19 C20 H20 120.0 ?
C15 C20 H20 120.0 ?
N5B Pt1B N1B 95.4(3) ?
N5B Pt1B N7B 77.5(3) yes
N1B Pt1B N7B 172.0(3) ?
N5B Pt1B N3B 171.4(3) ?
N1B Pt1B N3B 78.1(3) yes
N7B Pt1B N3B 109.3(3) ?
C1B O1B N3B 111.1(6) ?
C11B O2B N7B 109.6(6) ?
C1B N1B Pt1B 115.7(6) ?
C1B N1B H1B 122.1 ?
Pt1B N1B H1B 122.1 ?
C1B N2B C2B 117.9(7) ?
C1B N2B C3B 123.2(8) ?
C2B N2B C3B 118.8(7) ?
C4B N3B O1B 108.7(6) ?
C4B N3B Pt1B 138.9(5) ?
O1B N3B Pt1B 110.5(4) ?
C4B N4B H4B1 120.0 ?
C4B N4B H4B2 120.0 ?
H4B1 N4B H4B2 120.0 ?
C11B N5B Pt1B 115.0(6) ?
C11B N5B H5B 122.5 ?
Pt1B N5B H5B 122.5 ?
C11B N6B C12B 119.3(7) ?
C11B N6B C13B 121.1(7) ?
C12B N6B C13B 119.5(7) ?
C14B N7B O2B 110.4(6) ?
C14B N7B Pt1B 139.1(6) ?
O2B N7B Pt1B 110.4(4) ?
C14B N9B H9B1 120.0 ?
C14B N9B H9B2 120.0 ?
H9B1 N9B H9B2 120.0 ?
N1B C1B N2B 125.9(8) ?
N1B C1B O1B 119.6(7) ?
N2B C1B O1B 114.5(7) ?
N2B C2B H2B1 109.5 ?
N2B C2B H2B2 109.5 ?
H2B1 C2B H2B2 109.5 ?
N2B C2B H2B3 109.5 ?
H2B1 C2B H2B3 109.5 ?
H2B2 C2B H2B3 109.5 ?
N2B C3B H3B1 109.5 ?
N2B C3B H3B2 109.5 ?
H3B1 C3B H3B2 109.5 ?
N2B C3B H3B3 109.5 ?
H3B1 C3B H3B3 109.5 ?
H3B2 C3B H3B3 109.5 ?
N3B C4B N4B 122.7(7) ?
N3B C4B C5B 120.6(7) ?
N4B C4B C5B 116.7(8) ?
C10B C5B C6B 119.8(7) ?
C10B C5B C4B 121.8(7) ?
C6B C5B C4B 118.4(7) ?
C7B C6B C5B 118.8(8) ?
C7B C6B H6B 120.6 ?
C5B C6B H6B 120.6 ?
C8B C7B C6B 123.4(9) ?
C8B C7B H7B 118.3 ?
C6B C7B H7B 118.3 ?
C7B C8B C9B 117.6(8) ?
C7B C8B H8B1 121.2 ?
C9B C8B H8B1 121.2 ?
C8B C9B C10B 120.4(9) ?
C8B C9B H9B 119.8 ?
C10B C9B H9B 119.8 ?
C5B C10B C9B 120.0(8) ?
C5B C10B H10B 120.0 ?
C9B C10B H10B 120.0 ?
N5B C11B N6B 127.4(8) ?
N5B C11B O2B 119.1(7) ?
N6B C11B O2B 113.5(7) ?
N6B C12B H12D 109.5 ?
N6B C12B H12E 109.5 ?
H12D C12B H12E 109.5 ?
N6B C12B H12F 109.5 ?
H12D C12B H12F 109.5 ?
H12E C12B H12F 109.5 ?
N6B C13B H13D 109.5 ?
N6B C13B H13E 109.5 ?
H13D C13B H13E 109.5 ?
N6B C13B H13F 109.5 ?
H13D C13B H13F 109.5 ?
H13E C13B H13F 109.5 ?
N7B C14B N9B 120.7(7) ?
N7B C14B C15B 119.0(7) ?
N9B C14B C15B 120.3(7) ?
C20B C15B C16B 118.8(8) ?
C20B C15B C14B 120.1(8) ?
C16B C15B C14B 121.1(8) ?
C17B C16B C15B 121.3(9) ?
C17B C16B H16B 119.3 ?
C15B C16B H16B 119.3 ?
C18B C17B C16B 119.7(10) ?
C18B C17B H17B 120.2 ?
C16B C17B H17B 120.2 ?
C17B C18B C19B 120.1(9) ?
C17B C18B H18B 119.9 ?
C19B C18B H18B 119.9 ?
C20B C19B C18B 119.4(9) ?
C20B C19B H19B 120.3 ?
C18B C19B H19B 120.3 ?
C15B C20B C19B 120.7(9) ?
C15B C20B H20B 119.7 ?
C19B C20B H20B 119.7 ?
H3O O3 H3P 107.7 ?
O5 N9 O4 124.3(10) ?
O5 N9 C21 117.1(9) ?
O4 N9 C21 118.5(10) ?
N9 C21 H21A 109.5 ?
N9 C21 H21B 109.5 ?
H21A C21 H21B 109.5 ?
N9 C21 H21C 109.5 ?
H21A C21 H21C 109.5 ?
H21B C21 H21C 109.5 ?
O7 N10 O6 123.7(17) ?
O7 N10 C22 116.3(16) ?
O6 N10 C22 119.1(15) ?
N10 C22 H22A 109.5 ?
N10 C22 H22B 109.5 ?
H22A C22 H22B 109.5 ?
N10 C22 H22C 109.5 ?
H22A C22 H22C 109.5 ?
H22B C22 H22C 109.5 ?
O8 N11 O9 123.5(16) ?
O8 N11 C23 107.3(14) ?
O9 N11 C23 129.3(16) ?
N11 C23 H23A 109.5 ?
N11 C23 H23B 109.5 ?
H23A C23 H23B 109.5 ?
N11 C23 H23C 109.5 ?
H23A C23 H23C 109.5 ?
H23B C23 H23C 109.5 ?
O11 N12 O10 118.7(16) ?
O11 N12 C24 129.5(15) ?
O10 N12 C24 110.5(14) ?
N12 C24 H24A 109.5 ?
N12 C24 H24B 109.5 ?
H24A C24 H24B 109.5 ?
N12 C24 H24C 109.5 ?
H24A C24 H24C 109.5 ?
H24B C24 H24C 109.5 ?
O13 N13 O12 124(2) ?
O13 N13 C25 113.2(19) ?
O12 N13 C25 122.2(18) ?
N13 C25 H25A 109.5 ?
N13 C25 H25B 109.5 ?
H25A C25 H25B 109.5 ?
N13 C25 H25C 109.5 ?
H25A C25 H25C 109.5 ?
H25B C25 H25C 109.5 ?

loop_
_geom_bond_atom_site_label_1
_geom_bond_atom_site_label_2
_geom_bond_distance
_geom_bond_publ_flag
Pt1 N1 1.972(7) yes
Pt1 N5 1.976(7) yes
Pt1 N7 2.008(7) yes
Pt1 N3 2.020(7) yes
O1 C1 1.341(10) ?
O1 N3 1.460(9) ?
O2 C11 1.363(10) ?
O2 N7 1.472(8) ?
N1 C1 1.316(10) ?
N1 H1 0.8800 ?
N2 C1 1.314(11) ?
N2 C2 1.443(11) ?
N2 C3 1.517(11) ?
N3 C4 1.320(10) ?
N4 C4 1.321(11) ?
N4 H4A 0.8800 ?
N4 H4B 0.8800 ?
N5 C11 1.299(10) ?
N5 H5 0.8800 ?
N6 C11 1.339(10) ?
N6 C13 1.437(11) ?
N6 C12 1.456(10) ?
N7 C14 1.316(11) ?
N8 C14 1.308(11) ?
N8 H8A 0.8800 ?
N8 H8B 0.8800 ?
C2 H2A 0.9800 ?
C2 H2B 0.9800 ?
C2 H2C 0.9800 ?
C3 H3A 0.9800 ?
C3 H3B 0.9800 ?
C3 H3C 0.9800 ?
C4 C5 1.487(12) ?
C5 C10 1.395(12) ?
C5 C6 1.418(13) ?
C6 C7 1.350(13) ?
C6 H6 0.9500 ?
C7 C8 1.376(14) ?
C7 H7 0.9500 ?
C8 C9 1.404(14) ?
C8 H8 0.9500 ?
C9 C10 1.367(13) ?
C9 H9 0.9500 ?
C10 H10 0.9500 ?
C12 H12A 0.9800 ?
C12 H12B 0.9800 ?
C12 H12C 0.9800 ?
C13 H13A 0.9800 ?
C13 H13B 0.9800 ?
C13 H13C 0.9800 ?
C14 C15 1.496(12) ?
C15 C16 1.373(12) ?
C15 C20 1.386(13) ?
C16 C17 1.392(13) ?
C16 H16 0.9500 ?
C17 C18 1.439(18) ?
C17 H17 0.9500 ?
C18 C19 1.355(17) ?
C18 H18 0.9500 ?
C19 C20 1.386(14) ?
C19 H19 0.9500 ?
C20 H20 0.9500 ?
Pt1B N5B 1.978(6) ?
Pt1B N1B 1.986(7) ?
Pt1B N7B 2.004(7) ?
Pt1B N3B 2.032(6) ?
O1B C1B 1.360(10) ?
O1B N3B 1.456(8) ?
O2B C11B 1.353(10) ?
O2B N7B 1.466(8) ?
N1B C1B 1.274(10) ?
N1B H1B 0.8800 ?
N2B C1B 1.331(10) ?
N2B C2B 1.447(11) ?
N2B C3B 1.450(11) ?
N3B C4B 1.323(10) ?
N4B C4B 1.328(10) ?
N4B H4B1 0.8800 ?
N4B H4B2 0.8800 ?
N5B C11B 1.289(10) ?
N5B H5B 0.8800 ?
N6B C11B 1.326(10) ?
N6B C12B 1.437(11) ?
N6B C13B 1.449(11) ?
N7B C14B 1.318(10) ?
N9B C14B 1.343(10) ?
N9B H9B1 0.8800 ?
N9B H9B2 0.8800 ?
C2B H2B1 0.9800 ?
C2B H2B2 0.9800 ?
C2B H2B3 0.9800 ?
C3B H3B1 0.9800 ?
C3B H3B2 0.9800 ?
C3B H3B3 0.9800 ?
C4B C5B 1.493(11) ?
C5B C10B 1.372(11) ?
C5B C6B 1.395(11) ?
C6B C7B 1.385(12) ?
C6B H6B 0.9500 ?
C7B C8B 1.357(13) ?
C7B H7B 0.9500 ?
C8B C9B 1.403(13) ?
C8B H8B1 0.9500 ?
C9B C10B 1.406(12) ?
C9B H9B 0.9500 ?
C10B H10B 0.9500 ?
C12B H12D 0.9800 ?
C12B H12E 0.9800 ?
C12B H12F 0.9800 ?
C13B H13D 0.9800 ?
C13B H13E 0.9800 ?
C13B H13F 0.9800 ?
C14B C15B 1.443(11) ?
C15B C20B 1.383(12) ?
C15B C16B 1.390(12) ?
C16B C17B 1.381(12) ?
C16B H16B 0.9500 ?
C17B C18B 1.376(14) ?
C17B H17B 0.9500 ?
C18B C19B 1.400(14) ?
C18B H18B 0.9500 ?
C19B C20B 1.393(12) ?
C19B H19B 0.9500 ?
C20B H20B 0.9500 ?
O3 H3O 0.8500 ?
O3 H3P 0.8501 ?
O4 N9 1.227(10) ?
O5 N9 1.226(11) ?
N9 C21 1.490(13) ?
C21 H21A 0.9800 ?
C21 H21B 0.9800 ?
C21 H21C 0.9800 ?
O6 N10 1.187(13) ?
O7 N10 1.170(14) ?
N10 C22 1.465(11) ?
C22 H22A 0.9800 ?
C22 H22B 0.9800 ?
C22 H22C 0.9800 ?
O8 N11 1.194(13) ?
O9 N11 1.247(14) ?
N11 C23 1.356(14) ?
C23 H23A 0.9800 ?
C23 H23B 0.9800 ?
C23 H23C 0.9800 ?
O10 N12 1.315(18) ?
O11 N12 1.113(13) ?
N12 C24 1.424(16) ?
C24 H24A 0.9800 ?
C24 H24B 0.9800 ?
C24 H24C 0.9800 ?
O12 N13 1.35(3) ?
O13 N13 1.192(17) ?
N13 C25 1.38(2) ?
C25 H25A 0.9800 ?
C25 H25B 0.9800 ?
C25 H25C 0.9800 ?

loop_
_geom_hbond_atom_site_label_D
_geom_hbond_atom_site_label_H
_geom_hbond_atom_site_label_A
_geom_hbond_distance_DH
_geom_hbond_distance_HA
_geom_hbond_distance_DA
_geom_hbond_angle_DHA
_geom_hbond_publ_flag
O3 H3O Cl1 0.85 2.51 3.103(9) 128.0 yes
O3 H3P Cl4 0.85 2.28 3.117(11) 170.6 yes

loop_
_platon_squeeze_void_nr
_platon_squeeze_void_average_x
_platon_squeeze_void_average_y
_platon_squeeze_void_average_z
_platon_squeeze_void_volume
_platon_squeeze_void_count_electrons
_platon_squeeze_void_content
1 0.187 0.310 0.888 183 90 ' '
2 0.313 0.810 0.612 183 90 ' '
3 0.687 0.190 0.388 183 93 ' '
4 0.813 0.690 0.112 183 95 ' '
